data_4105044
loop_
_publ_author_name
'Luciano Cuesta'
'Elizabeth Karnas'
'Vincent M. Lynch'
'Ping Chen'
'Jing Shen'
'Karl M. Kadish'
'Kei Ohkubo'
'Shunichi Fukuzumi'
'Jonathan L. Sessler'

_publ_section_title
;
 Metalloporphycenes: Synthesis and Characterization of
 (Pentamethylcyclopentadienyl)ruthenium Sitting-Atop and \p-Complexes
;
_journal_name_full 'Journal of the American Chemical Society'
_journal_page_first 13538
_journal_page_last 13547
_journal_paper_doi 10.1021/ja905284d
_journal_volume 131
_journal_year 2009
_chemical_formula_moiety 'C32 H36 N4, C10 H15, Ru, P F6'
_chemical_formula_sum 'C42 H51 F6 N4 P Ru'
_chemical_formula_weight 857.91
_chemical_name_systematic
;
 ?
;
_space_group_IT_number 14
_symmetry_cell_setting monoclinic
_symmetry_space_group_name_Hall '-P 2ybc'
_symmetry_space_group_name_H-M 'P 1 21/c 1'
_atom_sites_solution_hydrogens geom
_atom_sites_solution_primary direct
_atom_sites_solution_secondary difmap
_audit_creation_method SHELXL-97
_cell_angle_alpha 90.00
_cell_angle_beta 90.525(5)
_cell_angle_gamma 90.00
_cell_formula_units_Z 8
_cell_length_a 21.737(2)
_cell_length_b 25.642(2)
_cell_length_c 13.8213(12)
_cell_measurement_reflns_used 6739
_cell_measurement_temperature 153(2)
_cell_measurement_theta_max 25.0
_cell_measurement_theta_min 1.0
_cell_volume 7703.4(11)
_computing_cell_refinement 'Collect software, Nonius B.V. 1998'
_computing_data_collection 'Collect software, Nonius B.V. 1998'
_computing_data_reduction
;
DENZO and Scalepack (Otwinoski and Minor, 1997)
;
_computing_molecular_graphics 'XP SHELXTL/PC, Siemens Analytical'
_computing_structure_refinement 'XL SHELXTL/PC, Siemens Analytical'
_computing_structure_solution
;

SIR97 - Altomare A., Burla M.C., Camalli M., Cascarano G.L., Giacovazzo C., 
Guagliardi A., Moliterni A.G.G., Polidori G.,Spagna R.
;
_diffrn_ambient_temperature 153(2)
_diffrn_measured_fraction_theta_full 0.587
_diffrn_measured_fraction_theta_max 0.587
_diffrn_measurement_device_type 'Nonius Kappa CCD'
_diffrn_measurement_method \w-scans
_diffrn_radiation_monochromator graphite
_diffrn_radiation_source 'fine-focus sealed tube'
_diffrn_radiation_type MoK\a
_diffrn_radiation_wavelength 0.71070
_diffrn_reflns_av_R_equivalents 0.0000
_diffrn_reflns_av_sigmaI/netI 0.2394
_diffrn_reflns_limit_h_max 24
_diffrn_reflns_limit_h_min -24
_diffrn_reflns_limit_k_max 30
_diffrn_reflns_limit_k_min -30
_diffrn_reflns_limit_l_max 16
_diffrn_reflns_limit_l_min -16
_diffrn_reflns_number 11835
_diffrn_reflns_theta_full 24.99
_diffrn_reflns_theta_max 24.99
_diffrn_reflns_theta_min 2.92
_exptl_absorpt_coefficient_mu 0.514
_exptl_absorpt_correction_T_max 1.04
_exptl_absorpt_correction_T_min 0.62
_exptl_absorpt_correction_type multi-scan
_exptl_absorpt_process_details
;
DENZO and Scalepack (Otwinoski and Minor, 1997)
;
_exptl_crystal_density_diffrn 1.479
_exptl_crystal_F_000 3552
_refine_diff_density_max 0.637
_refine_diff_density_min -0.947
_refine_diff_density_rms 0.136
_refine_ls_extinction_method none
_refine_ls_goodness_of_fit_ref 1.232
_refine_ls_hydrogen_treatment constr
_refine_ls_matrix_type fullcycle
_refine_ls_number_parameters 992
_refine_ls_number_reflns 11835
_refine_ls_number_restraints 648
_refine_ls_restrained_S_all 1.216
_refine_ls_R_factor_all 0.2232
_refine_ls_R_factor_gt 0.1020
_refine_ls_shift/su_max 0.054
_refine_ls_shift/su_mean 0.002
_refine_ls_structure_factor_coef Fsqd
_refine_ls_weighting_details 'calc w=1/[\s^2^(Fo^2^)+(0.0320P)^2^] where P=(Fo^2^+2Fc^2^)/3'
_refine_ls_weighting_scheme calc
_refine_ls_wR_factor_gt 0.1658
_refine_ls_wR_factor_ref 0.2088
_reflns_number_gt 6025
_reflns_number_total 11835
_reflns_threshold_expression >2sigma(I)
_cod_data_source_file ja905284d_si_004.cif
_cod_data_source_block lc136p
_cod_database_code 4105044

loop_
_symmetry_equiv_pos_as_xyz
'x, y, z'
'-x, y+1/2, -z+1/2'
'-x, -y, -z'
'x, -y-1/2, z-1/2'

loop_
_atom_site_label
_atom_site_type_symbol
_atom_site_fract_x
_atom_site_fract_y
_atom_site_fract_z
_atom_site_U_iso_or_equiv
_atom_site_adp_type
_atom_site_occupancy
_atom_site_symmetry_multiplicity
_atom_site_calc_flag
_atom_site_refinement_flags
Ru1 Ru 0.96211(4) 0.58734(4) 0.32172(9) 0.0242(3) Uani 1 1 d U
N1 N 1.0120(4) 0.6003(4) 0.4489(9) 0.028(3) Uani 1 1 d U
N2 N 1.0036(4) 0.5155(4) 0.3508(9) 0.031(3) Uani 1 1 d U
N3 N 0.8842(4) 0.5406(4) 0.2949(9) 0.028(3) Uani 1 1 d U
N4 N 0.8920(4) 0.6265(4) 0.3973(10) 0.032(3) Uani 1 1 d U
C1 C 1.0262(5) 0.6439(5) 0.5048(12) 0.029(4) Uani 1 1 d U
C2 C 1.0817(5) 0.6325(5) 0.5608(10) 0.022(3) Uani 1 1 d U
C3 C 1.0968(5) 0.5826(5) 0.5427(10) 0.027(3) Uani 1 1 d U
H3 H 1.1291 0.5636 0.5731 0.032 Uiso 1 1 calc R
C4 C 1.0559(5) 0.5633(5) 0.4699(11) 0.027(4) Uani 1 1 d U
C5 C 1.0519(5) 0.5178(5) 0.4180(11) 0.026(4) Uani 1 1 d U
C6 C 1.0884(5) 0.4718(5) 0.4109(11) 0.024(3) Uani 1 1 d U
H6 H 1.1230 0.4634 0.4503 0.029 Uiso 1 1 calc R
C7 C 1.0649(4) 0.4419(4) 0.3378(10) 0.017(3) Uani 1 1 d U
C8 C 1.0087(5) 0.4681(5) 0.3040(11) 0.027(3) Uani 1 1 d U
C9 C 0.9664(5) 0.4457(5) 0.2364(12) 0.036(4) Uani 1 1 d U
H9 H 0.9828 0.4174 0.2007 0.044 Uiso 1 1 calc R
C10 C 0.9064(5) 0.4574(5) 0.2133(12) 0.037(4) Uani 1 1 d U
H10 H 0.8877 0.4343 0.1682 0.044 Uiso 1 1 calc R
C11 C 0.8689(5) 0.4969(5) 0.2445(11) 0.026(3) Uani 1 1 d U
C12 C 0.8017(5) 0.4956(5) 0.2326(11) 0.028(4) Uani 1 1 d U
C13 C 0.7789(5) 0.5357(4) 0.2767(10) 0.023(3) Uani 1 1 d U
H13 H 0.7365 0.5445 0.2803 0.028 Uiso 1 1 calc R
C14 C 0.8303(5) 0.5654(5) 0.3206(11) 0.026(3) Uani 1 1 d U
C15 C 0.8350(5) 0.6094(5) 0.3720(11) 0.025(3) Uani 1 1 d U
C16 C 0.7890(6) 0.6441(5) 0.4120(11) 0.032(4) Uani 1 1 d U
H16 H 0.7456 0.6400 0.4073 0.039 Uiso 1 1 calc R
C17 C 0.8191(5) 0.6826(5) 0.4564(12) 0.031(4) Uani 1 1 d U
C18 C 0.8857(5) 0.6714(5) 0.4501(11) 0.026(4) Uani 1 1 d U
C19 C 0.9319(5) 0.7014(5) 0.4947(11) 0.027(3) Uani 1 1 d U
H19 H 0.9197 0.7356 0.5127 0.033 Uiso 1 1 calc R
C20 C 0.9908(5) 0.6892(5) 0.5161(12) 0.030(4) Uani 1 1 d U
H20 H 1.0130 0.7172 0.5449 0.036 Uiso 1 1 calc R
C21 C 1.1114(5) 0.6693(5) 0.6330(13) 0.041(4) Uani 1 1 d U
H21A H 1.1100 0.7050 0.6062 0.050 Uiso 1 1 calc R
H21B H 1.0868 0.6691 0.6930 0.050 Uiso 1 1 calc R
C22 C 1.1766(6) 0.6562(6) 0.6584(15) 0.059(5) Uani 1 1 d U
H22A H 1.1999 0.6504 0.5982 0.071 Uiso 1 1 calc R
H22B H 1.1775 0.6234 0.6961 0.071 Uiso 1 1 calc R
C23 C 1.2079(6) 0.6992(6) 0.7170(15) 0.065(5) Uani 1 1 d U
H23A H 1.2029 0.7326 0.6835 0.097 Uiso 1 1 calc R
H23B H 1.2519 0.6912 0.7242 0.097 Uiso 1 1 calc R
H23C H 1.1892 0.7013 0.7811 0.097 Uiso 1 1 calc R
C24 C 1.0861(5) 0.3892(5) 0.3051(12) 0.033(4) Uani 1 1 d U
H24A H 1.0510 0.3646 0.3055 0.039 Uiso 1 1 calc R
H24B H 1.1178 0.3759 0.3506 0.039 Uiso 1 1 calc R
C25 C 1.1127(6) 0.3920(5) 0.2033(12) 0.035(4) Uani 1 1 d U
H25A H 1.0856 0.4139 0.1622 0.043 Uiso 1 1 calc R
H25B H 1.1536 0.4090 0.2065 0.043 Uiso 1 1 calc R
C26 C 1.1193(6) 0.3388(5) 0.1568(14) 0.053(5) Uani 1 1 d U
H26A H 1.1500 0.3183 0.1927 0.079 Uiso 1 1 calc R
H26B H 1.1326 0.3429 0.0896 0.079 Uiso 1 1 calc R
H26C H 1.0796 0.3207 0.1578 0.079 Uiso 1 1 calc R
C27 C 0.7674(6) 0.4560(5) 0.1688(12) 0.036(4) Uani 1 1 d U
H27A H 0.7941 0.4251 0.1602 0.043 Uiso 1 1 calc R
H27B H 0.7301 0.4443 0.2035 0.043 Uiso 1 1 calc R
C28 C 0.7483(7) 0.4756(6) 0.0708(14) 0.055(5) Uani 1 1 d U
H28A H 0.7225 0.4487 0.0389 0.067 Uiso 1 1 calc R
H28B H 0.7226 0.5071 0.0792 0.067 Uiso 1 1 calc R
C29 C 0.7996(7) 0.4884(6) 0.0073(17) 0.081(6) Uani 1 1 d U
H29A H 0.8257 0.5148 0.0384 0.122 Uiso 1 1 calc R
H29B H 0.7836 0.5021 -0.0542 0.122 Uiso 1 1 calc R
H29C H 0.8239 0.4569 -0.0050 0.122 Uiso 1 1 calc R
C30 C 0.7918(6) 0.7279(6) 0.5099(14) 0.043(4) Uani 1 1 d U
H30A H 0.7491 0.7338 0.4868 0.051 Uiso 1 1 calc R
H30B H 0.8160 0.7598 0.4962 0.051 Uiso 1 1 calc R
C31 C 0.7915(6) 0.7178(5) 0.6221(12) 0.033(4) Uani 1 1 d U
H31A H 0.7753 0.6824 0.6347 0.039 Uiso 1 1 calc R
H31B H 0.8343 0.7192 0.6474 0.039 Uiso 1 1 calc R
C32 C 0.7531(6) 0.7570(5) 0.6741(15) 0.050(4) Uani 1 1 d U
H32A H 0.7681 0.7922 0.6597 0.076 Uiso 1 1 calc R
H32B H 0.7559 0.7507 0.7440 0.076 Uiso 1 1 calc R
H32C H 0.7102 0.7538 0.6528 0.076 Uiso 1 1 calc R
C1A C 0.9790(5) 0.6641(5) 0.2443(12) 0.034(4) Uani 1 1 d U
C2A C 0.9432(6) 0.6292(6) 0.1860(13) 0.045(4) Uani 1 1 d U
C3A C 0.9785(5) 0.5867(5) 0.1629(11) 0.027(3) Uani 1 1 d U
C4A C 1.0377(5) 0.5928(5) 0.2088(12) 0.032(3) Uani 1 1 d U
C5A C 1.0360(5) 0.6424(5) 0.2589(11) 0.026(3) Uani 1 1 d U
C6A C 0.9601(7) 0.7189(6) 0.2644(16) 0.078(6) Uani 1 1 d U
H6A1 H 0.9784 0.7303 0.3259 0.117 Uiso 1 1 calc R
H6A2 H 0.9151 0.7208 0.2684 0.117 Uiso 1 1 calc R
H6A3 H 0.9743 0.7416 0.2121 0.117 Uiso 1 1 calc R
C7A C 0.8825(6) 0.6430(5) 0.1440(15) 0.062(5) Uani 1 1 d U
H7A1 H 0.8882 0.6606 0.0819 0.093 Uiso 1 1 calc R
H7A2 H 0.8607 0.6662 0.1884 0.093 Uiso 1 1 calc R
H7A3 H 0.8582 0.6112 0.1339 0.093 Uiso 1 1 calc R
C8A C 0.9657(7) 0.5476(6) 0.0845(15) 0.066(5) Uani 1 1 d U
H8A1 H 0.9254 0.5316 0.0949 0.099 Uiso 1 1 calc R
H8A2 H 0.9975 0.5205 0.0859 0.099 Uiso 1 1 calc R
H8A3 H 0.9659 0.5651 0.0215 0.099 Uiso 1 1 calc R
C9A C 1.0931(5) 0.5596(5) 0.2018(14) 0.051(4) Uani 1 1 d U
H9A1 H 1.1219 0.5753 0.1560 0.077 Uiso 1 1 calc R
H9A2 H 1.0813 0.5248 0.1790 0.077 Uiso 1 1 calc R
H9A3 H 1.1128 0.5569 0.2656 0.077 Uiso 1 1 calc R
C10A C 1.0921(6) 0.6660(6) 0.3092(15) 0.066(5) Uani 1 1 d U
H10A H 1.1181 0.6832 0.2613 0.099 Uiso 1 1 calc R
H10B H 1.1157 0.6383 0.3416 0.099 Uiso 1 1 calc R
H10C H 1.0787 0.6916 0.3573 0.099 Uiso 1 1 calc R
P1 P 0.59625(17) 0.67636(15) 0.5245(3) 0.0334(11) Uani 1 1 d U
F1 F 0.5581(4) 0.6794(3) 0.6224(10) 0.074(3) Uani 1 1 d U
F2 F 0.6329(4) 0.6723(4) 0.4227(10) 0.077(3) Uani 1 1 d U
F3 F 0.6166(3) 0.7350(3) 0.5356(8) 0.052(2) Uani 1 1 d U
F4 F 0.6559(4) 0.6583(3) 0.5806(8) 0.058(3) Uani 1 1 d U
F5 F 0.5368(3) 0.6930(3) 0.4637(8) 0.052(3) Uani 1 1 d U
F6 F 0.5755(3) 0.6169(3) 0.5115(7) 0.045(2) Uani 1 1 d U
Ru2 Ru 0.47606(4) 0.58109(4) 0.18016(10) 0.0264(3) Uani 1 1 d U
N1A N 0.3913(4) 0.5427(4) 0.2091(9) 0.029(3) Uani 1 1 d U
N2A N 0.4123(4) 0.6237(4) 0.0939(9) 0.028(3) Uani 1 1 d U
N3A N 0.5271(4) 0.5837(4) 0.0486(9) 0.032(3) Uani 1 1 d U
N4A N 0.5067(4) 0.5045(4) 0.1612(9) 0.029(3) Uani 1 1 d U
C1B C 0.3705(5) 0.5038(5) 0.2653(11) 0.025(3) Uani 1 1 d U
C2B C 0.3052(5) 0.5094(5) 0.2797(12) 0.031(4) Uani 1 1 d U
C3B C 0.2882(5) 0.5500(5) 0.2195(11) 0.026(3) Uani 1 1 d U
H3B H 0.2472 0.5610 0.2060 0.031 Uiso 1 1 calc R
C4B C 0.3403(5) 0.5715(4) 0.1829(11) 0.026(3) Uani 1 1 d U
C5B C 0.3508(6) 0.6132(5) 0.1217(12) 0.032(4) Uani 1 1 d U
C6B C 0.3119(6) 0.6508(5) 0.0731(11) 0.030(4) Uani 1 1 d U
H6B H 0.2683 0.6523 0.0747 0.036 Uiso 1 1 calc R
C7B C 0.3491(6) 0.6831(5) 0.0253(12) 0.032(4) Uani 1 1 d U
C8B C 0.4112(5) 0.6675(5) 0.0374(11) 0.025(3) Uani 1 1 d U
C9B C 0.4640(6) 0.6893(5) -0.0112(12) 0.035(4) Uani 1 1 d U
H9B H 0.4579 0.7239 -0.0340 0.042 Uiso 1 1 calc R
C10B C 0.5200(6) 0.6698(5) -0.0302(12) 0.034(4) Uani 1 1 d U
H10D H 0.5456 0.6928 -0.0657 0.041 Uiso 1 1 calc R
C11B C 0.5474(5) 0.6229(5) -0.0079(12) 0.033(4) Uani 1 1 d U
C12B C 0.6010(6) 0.6011(5) -0.0569(12) 0.039(4) Uani 1 1 d U
C13B C 0.6110(6) 0.5519(5) -0.0329(12) 0.034(4) Uani 1 1 d U
H13B H 0.6414 0.5290 -0.0577 0.041 Uiso 1 1 calc R
C14B C 0.5649(5) 0.5407(5) 0.0403(10) 0.020(3) Uani 1 1 d U
C15B C 0.5542(5) 0.4983(5) 0.0980(10) 0.020(3) Uani 1 1 d U
C16B C 0.5824(6) 0.4506(5) 0.1149(11) 0.031(4) Uani 1 1 d U
H16B H 0.6170 0.4385 0.0797 0.037 Uiso 1 1 calc R
C17B C 0.5565(5) 0.4238(5) 0.1848(11) 0.028(3) Uani 1 1 d U
C18B C 0.5063(6) 0.4584(5) 0.2147(11) 0.030(4) Uani 1 1 d U
C19B C 0.4633(5) 0.4422(5) 0.2857(13) 0.036(4) Uani 1 1 d U
H19B H 0.4759 0.4135 0.3245 0.044 Uiso 1 1 calc R
C20B C 0.4041(5) 0.4629(5) 0.3069(12) 0.031(4) Uani 1 1 d U
H20B H 0.3838 0.4459 0.3587 0.038 Uiso 1 1 calc R
C21B C 0.2661(6) 0.4758(5) 0.3371(13) 0.034(4) Uani 1 1 d U
H21C H 0.2753 0.4389 0.3216 0.041 Uiso 1 1 calc R
H21D H 0.2225 0.4825 0.3200 0.041 Uiso 1 1 calc R
C22B C 0.2760(7) 0.4850(6) 0.4484(15) 0.056(5) Uani 1 1 d U
H22C H 0.2487 0.4612 0.4845 0.068 Uiso 1 1 calc R
H22D H 0.3190 0.4762 0.4659 0.068 Uiso 1 1 calc R
C23B C 0.2631(7) 0.5405(5) 0.4789(15) 0.062(5) Uani 1 1 d U
H23D H 0.2917 0.5641 0.4465 0.093 Uiso 1 1 calc R
H23E H 0.2683 0.5436 0.5491 0.093 Uiso 1 1 calc R
H23F H 0.2207 0.5497 0.4607 0.093 Uiso 1 1 calc R
C24B C 0.3291(5) 0.7275(5) -0.0414(12) 0.036(4) Uani 1 1 d U
H24C H 0.3562 0.7579 -0.0294 0.043 Uiso 1 1 calc R
H24D H 0.3351 0.7164 -0.1093 0.043 Uiso 1 1 calc R
C25B C 0.2651(5) 0.7441(5) -0.0301(15) 0.053(5) Uani 1 1 d U
H25C H 0.2579 0.7528 0.0386 0.063 Uiso 1 1 calc R
H25D H 0.2375 0.7149 -0.0479 0.063 Uiso 1 1 calc R
C26B C 0.2489(6) 0.7931(5) -0.0950(12) 0.048(4) Uani 1 1 d U
H26D H 0.2765 0.8220 -0.0781 0.073 Uiso 1 1 calc R
H26E H 0.2062 0.8035 -0.0837 0.073 Uiso 1 1 calc R
H26F H 0.2540 0.7841 -0.1634 0.073 Uiso 1 1 calc R
C27B C 0.6386(6) 0.6334(6) -0.1284(14) 0.052(5) Uani 1 1 d U
H27C H 0.6471 0.6113 -0.1855 0.063 Uiso 1 1 calc R
H27D H 0.6126 0.6628 -0.1509 0.063 Uiso 1 1 calc R
C28B C 0.6954(10) 0.6543(9) -0.095(3) 0.164(12) Uani 1 1 d U
H28C H 0.6856 0.6875 -0.0618 0.196 Uiso 1 1 calc R
H28D H 0.7194 0.6634 -0.1527 0.196 Uiso 1 1 calc R
C29B C 0.7362(7) 0.6265(6) -0.0314(16) 0.076(6) Uani 1 1 d U
H29D H 0.7197 0.5916 -0.0194 0.114 Uiso 1 1 calc R
H29E H 0.7401 0.6454 0.0301 0.114 Uiso 1 1 calc R
H29F H 0.7767 0.6237 -0.0615 0.114 Uiso 1 1 calc R
C30B C 0.5722(6) 0.3729(5) 0.2273(13) 0.044(4) Uani 1 1 d U
H30C H 0.5964 0.3523 0.1806 0.052 Uiso 1 1 calc R
H30D H 0.5340 0.3534 0.2415 0.052 Uiso 1 1 calc R
C31B C 0.6103(6) 0.3809(6) 0.3225(14) 0.053(5) Uani 1 1 d U
H31C H 0.6495 0.3986 0.3073 0.064 Uiso 1 1 calc R
H31D H 0.5870 0.4036 0.3672 0.064 Uiso 1 1 calc R
C32B C 0.6232(7) 0.3305(6) 0.3698(15) 0.072(6) Uani 1 1 d U
H32D H 0.5855 0.3170 0.3989 0.108 Uiso 1 1 calc R
H32E H 0.6546 0.3353 0.4204 0.108 Uiso 1 1 calc R
H32F H 0.6382 0.3056 0.3217 0.108 Uiso 1 1 calc R
C1C C 0.4872(5) 0.5876(5) 0.3406(11) 0.022(3) Uani 1 1 d U
C2C C 0.4632(6) 0.6330(5) 0.2994(12) 0.037(4) Uani 1 1 d U
C3C C 0.5093(6) 0.6578(5) 0.2459(12) 0.035(4) Uani 1 1 d U
C4C C 0.5590(6) 0.6245(5) 0.2476(12) 0.033(4) Uani 1 1 d U
C5C C 0.5494(5) 0.5813(5) 0.3036(11) 0.035(4) Uani 1 1 d U
C6C C 0.4651(6) 0.5575(6) 0.4206(13) 0.056(5) Uani 1 1 d U
H6C1 H 0.4780 0.5740 0.4815 0.084 Uiso 1 1 calc R
H6C2 H 0.4822 0.5221 0.4174 0.084 Uiso 1 1 calc R
H6C3 H 0.4201 0.5557 0.4177 0.084 Uiso 1 1 calc R
C7C C 0.4038(6) 0.6585(6) 0.3367(17) 0.075(6) Uani 1 1 d U
H7C1 H 0.3723 0.6316 0.3459 0.113 Uiso 1 1 calc R
H7C2 H 0.3890 0.6842 0.2894 0.113 Uiso 1 1 calc R
H7C3 H 0.4123 0.6759 0.3985 0.113 Uiso 1 1 calc R
C8C C 0.5061(8) 0.7136(6) 0.2096(16) 0.084(6) Uani 1 1 d U
H8C1 H 0.5063 0.7376 0.2649 0.126 Uiso 1 1 calc R
H8C2 H 0.4682 0.7186 0.1718 0.126 Uiso 1 1 calc R
H8C3 H 0.5417 0.7208 0.1688 0.126 Uiso 1 1 calc R
C9C C 0.6209(6) 0.6359(6) 0.1957(14) 0.062(5) Uani 1 1 d U
H9C1 H 0.6493 0.6532 0.2409 0.093 Uiso 1 1 calc R
H9C2 H 0.6133 0.6586 0.1399 0.093 Uiso 1 1 calc R
H9C3 H 0.6391 0.6030 0.1738 0.093 Uiso 1 1 calc R
C10C C 0.5944(6) 0.5405(5) 0.3294(14) 0.057(5) Uani 1 1 d U
H10E H 0.6165 0.5295 0.2713 0.085 Uiso 1 1 calc R
H10F H 0.5729 0.5105 0.3571 0.085 Uiso 1 1 calc R
H10G H 0.6239 0.5543 0.3770 0.085 Uiso 1 1 calc R
P2 P 1.08835(18) 0.67063(15) -0.0245(3) 0.0343(11) Uani 1 1 d U
F7 F 1.0302(4) 0.6890(3) 0.0341(9) 0.063(3) Uani 1 1 d U
F8 F 1.1467(3) 0.6527(3) -0.0824(8) 0.055(3) Uani 1 1 d U
F9 F 1.1084(3) 0.7299(3) -0.0376(7) 0.050(2) Uani 1 1 d U
F10 F 1.1289(4) 0.6684(4) 0.0727(9) 0.071(3) Uani 1 1 d U
F11 F 1.0699(3) 0.6115(3) -0.0094(8) 0.055(2) Uani 1 1 d U
F12 F 1.0490(4) 0.6725(3) -0.1223(9) 0.071(3) Uani 1 1 d U

loop_
_atom_site_aniso_label
_atom_site_aniso_U_11
_atom_site_aniso_U_22
_atom_site_aniso_U_33
_atom_site_aniso_U_23
_atom_site_aniso_U_13
_atom_site_aniso_U_12
Ru1 0.0251(5) 0.0274(6) 0.0199(7) -0.0005(8) -0.0035(6) -0.0007(5)
N1 0.027(4) 0.028(4) 0.028(5) 0.005(4) 0.004(4) -0.004(4)
N2 0.030(4) 0.035(5) 0.028(5) 0.001(4) -0.006(4) 0.000(4)
N3 0.032(4) 0.028(4) 0.024(5) 0.002(4) 0.000(4) 0.005(4)
N4 0.031(4) 0.028(5) 0.039(5) -0.003(4) -0.001(4) 0.003(4)
C1 0.030(5) 0.029(5) 0.029(5) -0.002(4) -0.001(4) -0.004(4)
C2 0.022(5) 0.024(5) 0.020(5) -0.004(4) 0.001(4) -0.003(4)
C3 0.026(5) 0.033(5) 0.023(5) -0.001(4) -0.003(4) -0.002(4)
C4 0.026(5) 0.030(5) 0.026(5) 0.003(4) 0.000(4) -0.004(4)
C5 0.024(5) 0.026(5) 0.029(5) 0.006(4) 0.001(4) 0.000(4)
C6 0.025(5) 0.024(5) 0.024(5) 0.005(4) 0.009(4) 0.000(4)
C7 0.015(4) 0.014(4) 0.021(5) -0.006(4) 0.004(4) -0.001(4)
C8 0.030(5) 0.025(5) 0.028(5) 0.001(4) 0.001(4) -0.002(4)
C9 0.036(5) 0.036(5) 0.037(6) -0.002(4) 0.000(4) -0.005(4)
C10 0.040(5) 0.036(5) 0.033(6) 0.001(4) 0.002(4) -0.002(4)
C11 0.027(5) 0.026(5) 0.023(5) -0.001(4) 0.003(4) 0.000(4)
C12 0.027(5) 0.030(5) 0.028(5) -0.002(4) -0.008(4) 0.000(4)
C13 0.021(4) 0.022(5) 0.026(5) -0.001(4) -0.001(4) -0.004(4)
C14 0.028(5) 0.027(5) 0.024(5) -0.001(4) -0.002(4) 0.002(4)
C15 0.028(5) 0.023(5) 0.024(5) 0.005(4) 0.003(4) -0.001(4)
C16 0.030(5) 0.033(5) 0.034(6) -0.003(4) 0.002(4) 0.000(4)
C17 0.032(5) 0.031(5) 0.031(6) 0.001(4) 0.001(4) -0.001(4)
C18 0.024(5) 0.026(5) 0.029(5) 0.004(4) -0.001(4) 0.000(4)
C19 0.030(5) 0.024(5) 0.028(5) -0.002(4) 0.005(4) 0.001(4)
C20 0.037(5) 0.026(5) 0.028(5) -0.002(4) -0.001(4) -0.005(4)
C21 0.039(5) 0.044(6) 0.041(6) -0.002(5) -0.002(4) -0.004(4)
C22 0.059(6) 0.062(6) 0.057(7) -0.001(5) -0.003(5) 0.000(4)
C23 0.064(6) 0.066(6) 0.064(7) 0.000(5) -0.005(5) -0.006(4)
C24 0.032(5) 0.033(5) 0.033(6) 0.003(4) 0.005(4) 0.002(4)
C25 0.034(5) 0.037(5) 0.036(6) 0.002(4) 0.000(4) -0.004(4)
C26 0.050(6) 0.054(6) 0.055(6) 0.000(5) 0.004(5) -0.001(4)
C27 0.035(5) 0.038(5) 0.035(6) -0.005(5) -0.009(4) -0.001(4)
C28 0.054(6) 0.058(6) 0.054(7) -0.005(5) -0.005(5) -0.005(4)
C29 0.081(7) 0.084(7) 0.080(8) -0.001(5) -0.003(5) -0.004(5)
C30 0.039(5) 0.046(6) 0.043(6) 0.002(5) 0.000(5) 0.002(4)
C31 0.032(5) 0.034(5) 0.033(6) -0.002(5) -0.002(4) 0.003(4)
C32 0.049(5) 0.051(6) 0.051(6) -0.003(5) 0.002(5) 0.007(4)
C1A 0.040(5) 0.030(5) 0.031(6) 0.002(4) 0.006(4) 0.002(4)
C2A 0.044(5) 0.048(6) 0.043(6) 0.008(5) 0.001(5) 0.002(4)
C3A 0.034(5) 0.024(5) 0.023(5) -0.002(5) -0.004(4) -0.003(4)
C4A 0.031(5) 0.032(5) 0.034(6) 0.006(4) 0.002(4) 0.002(4)
C5A 0.026(5) 0.030(5) 0.021(5) -0.002(4) -0.006(4) -0.010(4)
C6A 0.084(7) 0.073(7) 0.076(8) 0.003(5) 0.005(5) 0.002(5)
C7A 0.055(6) 0.065(6) 0.065(7) 0.006(5) -0.001(5) 0.007(4)
C8A 0.070(6) 0.064(7) 0.063(7) 0.001(5) 0.002(5) -0.009(5)
C9A 0.049(6) 0.051(6) 0.053(6) 0.006(5) 0.006(5) 0.006(4)
C10A 0.064(6) 0.068(6) 0.065(7) -0.003(5) 0.002(5) -0.014(4)
P1 0.037(2) 0.034(2) 0.029(2) 0.000(2) -0.001(2) -0.0009(18)
F1 0.083(4) 0.070(4) 0.070(5) -0.005(4) 0.012(4) -0.003(4)
F2 0.076(5) 0.081(5) 0.073(5) 0.003(4) 0.004(4) 0.001(4)
F3 0.056(4) 0.045(4) 0.054(5) 0.004(4) -0.008(4) -0.009(3)
F4 0.058(4) 0.057(4) 0.058(5) 0.000(4) -0.015(4) 0.003(3)
F5 0.046(4) 0.055(4) 0.056(5) -0.002(4) -0.008(4) 0.003(3)
F6 0.055(4) 0.041(4) 0.039(4) -0.004(4) -0.013(4) -0.002(3)
Ru2 0.0276(5) 0.0297(6) 0.0218(7) -0.0001(8) -0.0040(6) -0.0022(5)
N1A 0.031(4) 0.027(4) 0.029(5) -0.001(4) -0.002(4) -0.002(4)
N2A 0.027(4) 0.034(5) 0.023(5) -0.004(4) 0.000(4) -0.005(4)
N3A 0.034(4) 0.036(5) 0.027(5) -0.002(4) 0.001(4) -0.001(4)
N4A 0.030(4) 0.030(4) 0.027(5) 0.002(4) 0.000(4) -0.005(3)
C1B 0.026(5) 0.022(5) 0.026(5) 0.000(4) 0.000(4) 0.002(4)
C2B 0.030(5) 0.031(5) 0.033(6) -0.002(4) -0.001(4) -0.004(4)
C3B 0.024(5) 0.028(5) 0.027(5) 0.004(4) 0.001(4) -0.003(4)
C4B 0.023(4) 0.027(5) 0.028(5) -0.004(4) 0.000(4) -0.001(4)
C5B 0.035(5) 0.033(5) 0.028(5) 0.001(4) -0.004(4) 0.001(4)
C6B 0.028(5) 0.030(5) 0.031(5) 0.001(4) -0.004(4) 0.000(4)
C7B 0.033(5) 0.036(5) 0.029(5) -0.003(4) -0.003(4) 0.001(4)
C8B 0.026(5) 0.025(5) 0.023(5) 0.002(4) -0.004(4) 0.000(4)
C9B 0.038(5) 0.035(5) 0.033(6) -0.004(4) -0.007(4) -0.005(4)
C10B 0.035(5) 0.034(5) 0.032(6) -0.001(4) 0.000(4) -0.008(4)
C11B 0.032(5) 0.036(5) 0.032(6) -0.007(5) -0.008(4) -0.009(4)
C12B 0.039(5) 0.040(6) 0.036(6) 0.000(4) -0.003(4) -0.006(4)
C13B 0.036(5) 0.036(5) 0.031(6) 0.001(4) -0.001(4) -0.003(4)
C14B 0.015(4) 0.026(5) 0.020(5) -0.003(4) -0.003(4) -0.002(4)
C15B 0.018(5) 0.025(5) 0.018(5) 0.000(4) -0.005(4) -0.001(4)
C16B 0.028(5) 0.033(5) 0.030(5) -0.009(4) -0.003(4) -0.004(4)
C17B 0.025(4) 0.031(5) 0.029(5) -0.001(4) -0.005(4) -0.008(4)
C18B 0.033(5) 0.031(5) 0.026(5) -0.006(4) -0.005(4) 0.001(4)
C19B 0.035(5) 0.035(5) 0.038(6) 0.000(4) 0.003(4) 0.003(4)
C20B 0.029(5) 0.033(5) 0.032(6) -0.002(4) 0.002(4) -0.005(4)
C21B 0.033(5) 0.035(5) 0.035(6) 0.003(5) -0.002(4) -0.004(4)
C22B 0.051(6) 0.060(6) 0.058(7) 0.004(5) 0.002(5) -0.006(4)
C23B 0.062(6) 0.063(6) 0.062(7) 0.005(5) 0.001(5) 0.000(4)
C24B 0.040(5) 0.033(5) 0.034(6) -0.001(4) -0.005(4) 0.004(4)
C25B 0.054(6) 0.052(6) 0.052(7) -0.001(5) 0.003(5) -0.001(4)
C26B 0.049(6) 0.048(6) 0.048(6) 0.003(5) -0.002(5) -0.003(4)
C27B 0.056(6) 0.052(6) 0.049(6) -0.001(5) -0.003(5) -0.010(4)
C28B 0.159(12) 0.168(12) 0.164(13) 0.005(5) 0.002(5) -0.006(5)
C29B 0.073(7) 0.076(7) 0.080(7) 0.002(5) 0.005(5) 0.003(5)
C30B 0.042(5) 0.044(6) 0.045(6) -0.006(5) -0.005(4) 0.001(4)
C31B 0.057(6) 0.053(6) 0.050(6) 0.005(5) -0.002(5) 0.006(4)
C32B 0.073(6) 0.074(7) 0.069(7) 0.005(5) -0.005(5) 0.001(5)
C1C 0.020(4) 0.025(5) 0.022(5) 0.003(4) 0.000(4) -0.004(4)
C2C 0.036(5) 0.038(5) 0.037(6) -0.005(5) -0.003(4) 0.002(4)
C3C 0.042(5) 0.037(5) 0.027(5) -0.006(4) -0.005(4) -0.005(4)
C4C 0.031(5) 0.037(5) 0.033(6) -0.006(4) 0.001(4) -0.003(4)
C5C 0.032(5) 0.037(5) 0.035(5) -0.003(5) -0.005(4) -0.001(4)
C6C 0.061(6) 0.056(6) 0.051(7) 0.000(5) 0.000(5) -0.005(4)
C7C 0.075(6) 0.077(7) 0.073(7) -0.004(5) -0.004(5) 0.003(5)
C8C 0.091(7) 0.080(7) 0.082(8) 0.001(5) -0.004(5) -0.004(5)
C9C 0.061(6) 0.069(6) 0.057(7) -0.003(5) -0.006(5) -0.011(4)
C10C 0.058(6) 0.055(6) 0.057(6) 0.001(5) -0.004(5) 0.004(4)
P2 0.044(2) 0.032(2) 0.027(2) 0.005(2) 0.001(2) -0.0049(18)
F7 0.066(4) 0.055(4) 0.068(5) 0.000(4) 0.013(4) 0.006(3)
F8 0.056(4) 0.051(4) 0.060(5) -0.001(4) 0.012(4) 0.002(3)
F9 0.057(4) 0.040(4) 0.052(5) -0.001(4) 0.002(4) -0.002(3)
F10 0.079(4) 0.072(5) 0.060(5) 0.003(4) -0.010(4) -0.006(4)
F11 0.061(4) 0.046(4) 0.057(5) -0.002(4) 0.010(4) -0.003(3)
F12 0.079(4) 0.075(5) 0.057(5) 0.010(4) -0.013(4) -0.014(4)

loop_
_atom_type_symbol
_atom_type_description
_atom_type_scat_dispersion_real
_atom_type_scat_dispersion_imag
_atom_type_scat_source
C C 0.0033 0.0016 'International Tables Vol C Tables 4.2.6.8 and 6.1.1.4'
H H 0.0000 0.0000 'International Tables Vol C Tables 4.2.6.8 and 6.1.1.4'
N N 0.0061 0.0033 'International Tables Vol C Tables 4.2.6.8 and 6.1.1.4'
Ru Ru -1.2594 0.8363 'International Tables Vol C Tables 4.2.6.8 and 6.1.1.4'
P P 0.1023 0.0942 'International Tables Vol C Tables 4.2.6.8 and 6.1.1.4'
F F 0.0171 0.0103 'International Tables Vol C Tables 4.2.6.8 and 6.1.1.4'

loop_
_geom_angle_atom_site_label_1
_geom_angle_atom_site_label_2
_geom_angle_atom_site_label_3
_geom_angle
N1 Ru1 N2 76.0(4)
N1 Ru1 N3 130.7(4)
N2 Ru1 N3 82.9(4)
N1 Ru1 N4 83.0(4)
N2 Ru1 N4 129.6(5)
N3 Ru1 N4 77.0(4)
N1 Ru1 C2A 137.2(5)
N2 Ru1 C2A 132.2(6)
N3 Ru1 C2A 89.1(5)
N4 Ru1 C2A 93.4(5)
N1 Ru1 C3A 138.3(4)
N2 Ru1 C3A 96.3(5)
N3 Ru1 C3A 87.6(4)
N4 Ru1 C3A 127.9(4)
C2A Ru1 C3A 36.1(5)
N1 Ru1 C1A 100.0(5)
N2 Ru1 C1A 141.6(5)
N3 Ru1 C1A 122.9(4)
N4 Ru1 C1A 86.6(5)
C2A Ru1 C1A 37.3(5)
C3A Ru1 C1A 61.0(5)
N1 Ru1 C4A 101.3(4)
N2 Ru1 C4A 82.7(5)
N3 Ru1 C4A 119.8(5)
N4 Ru1 C4A 146.9(4)
C2A Ru1 C4A 61.1(5)
C3A Ru1 C4A 37.2(4)
C1A Ru1 C4A 60.3(5)
N1 Ru1 C5A 82.0(4)
N2 Ru1 C5A 108.1(4)
N3 Ru1 C5A 147.3(5)
N4 Ru1 C5A 113.7(4)
C2A Ru1 C5A 60.4(5)
C3A Ru1 C5A 61.1(5)
C1A Ru1 C5A 34.8(4)
C4A Ru1 C5A 36.8(4)
C4 N1 C1 106.7(10)
C4 N1 Ru1 114.9(9)
C1 N1 Ru1 135.1(9)
C8 N2 C5 106.6(10)
C8 N2 Ru1 136.3(9)
C5 N2 Ru1 114.2(8)
C11 N3 C14 107.9(9)
C11 N3 Ru1 138.8(9)
C14 N3 Ru1 112.0(8)
C15 N4 C18 108.3(10)
C15 N4 Ru1 112.4(9)
C18 N4 Ru1 137.7(8)
N1 C1 C20 127.5(11)
N1 C1 C2 108.1(10)
C20 C1 C2 124.0(12)
C3 C2 C1 107.2(11)
C3 C2 C21 127.8(11)
C1 C2 C21 124.7(11)
C2 C3 C4 108.1(11)
C2 C3 H3 125.9
C4 C3 H3 125.9
C5 C4 N1 115.9(11)
C5 C4 C3 134.6(12)
N1 C4 C3 109.6(12)
C4 C5 N2 115.4(11)
C4 C5 C6 134.9(12)
N2 C5 C6 109.5(12)
C7 C6 C5 108.1(11)
C7 C6 H6 125.9
C5 C6 H6 125.9
C6 C7 C8 106.5(10)
C6 C7 C24 128.1(11)
C8 C7 C24 125.0(11)
N2 C8 C9 127.4(11)
N2 C8 C7 108.9(10)
C9 C8 C7 123.7(11)
C10 C9 C8 132.1(14)
C10 C9 H9 114.0
C8 C9 H9 114.0
C11 C10 C9 130.8(14)
C11 C10 H10 114.6
C9 C10 H10 114.6
N3 C11 C10 128.8(11)
N3 C11 C12 108.4(11)
C10 C11 C12 122.7(12)
C13 C12 C11 108.3(11)
C13 C12 C27 127.6(11)
C11 C12 C27 123.9(12)
C12 C13 C14 108.1(10)
C12 C13 H13 126.0
C14 C13 H13 126.0
C15 C14 N3 117.7(11)
C15 C14 C13 134.9(12)
N3 C14 C13 107.3(11)
C14 C15 N4 118.3(12)
C14 C15 C16 132.1(12)
N4 C15 C16 109.5(11)
C17 C16 C15 107.0(11)
C17 C16 H16 126.5
C15 C16 H16 126.5
C16 C17 C18 107.8(12)
C16 C17 C30 127.3(12)
C18 C17 C30 124.8(11)
N4 C18 C19 128.4(11)
N4 C18 C17 107.3(10)
C19 C18 C17 124.3(13)
C20 C19 C18 130.1(12)
C20 C19 H19 115.0
C18 C19 H19 115.0
C19 C20 C1 133.4(12)
C19 C20 H20 113.3
C1 C20 H20 113.3
C22 C21 C2 114.4(11)
C22 C21 H21A 108.7
C2 C21 H21A 108.7
C22 C21 H21B 108.7
C2 C21 H21B 108.7
H21A C21 H21B 107.6
C21 C22 C23 112.4(12)
C21 C22 H22A 109.1
C23 C22 H22A 109.1
C21 C22 H22B 109.1
C23 C22 H22B 109.1
H22A C22 H22B 107.9
C22 C23 H23A 109.5
C22 C23 H23B 109.5
H23A C23 H23B 109.5
C22 C23 H23C 109.5
H23A C23 H23C 109.5
H23B C23 H23C 109.5
C7 C24 C25 110.9(12)
C7 C24 H24A 109.5
C25 C24 H24A 109.5
C7 C24 H24B 109.5
C25 C24 H24B 109.5
H24A C24 H24B 108.1
C26 C25 C24 112.7(12)
C26 C25 H25A 109.0
C24 C25 H25A 109.0
C26 C25 H25B 109.0
C24 C25 H25B 109.0
H25A C25 H25B 107.8
C25 C26 H26A 109.5
C25 C26 H26B 109.5
H26A C26 H26B 109.5
C25 C26 H26C 109.5
H26A C26 H26C 109.5
H26B C26 H26C 109.5
C28 C27 C12 115.2(12)
C28 C27 H27A 108.5
C12 C27 H27A 108.5
C28 C27 H27B 108.5
C12 C27 H27B 108.5
H27A C27 H27B 107.5
C29 C28 C27 114.3(13)
C29 C28 H28A 108.7
C27 C28 H28A 108.7
C29 C28 H28B 108.7
C27 C28 H28B 108.7
H28A C28 H28B 107.6
C28 C29 H29A 109.5
C28 C29 H29B 109.5
H29A C29 H29B 109.5
C28 C29 H29C 109.5
H29A C29 H29C 109.5
H29B C29 H29C 109.5
C17 C30 C31 111.2(12)
C17 C30 H30A 109.4
C31 C30 H30A 109.4
C17 C30 H30B 109.4
C31 C30 H30B 109.4
H30A C30 H30B 108.0
C32 C31 C30 111.7(12)
C32 C31 H31A 109.3
C30 C31 H31A 109.3
C32 C31 H31B 109.3
C30 C31 H31B 109.3
H31A C31 H31B 107.9
C31 C32 H32A 109.5
C31 C32 H32B 109.5
H32A C32 H32B 109.5
C31 C32 H32C 109.5
H32A C32 H32C 109.5
H32B C32 H32C 109.5
C5A C1A C2A 108.3(12)
C5A C1A C6A 127.3(12)
C2A C1A C6A 123.1(12)
C5A C1A Ru1 74.2(8)
C2A C1A Ru1 68.4(8)
C6A C1A Ru1 133.1(12)
C3A C2A C1A 109.1(11)
C3A C2A C7A 126.6(14)
C1A C2A C7A 123.4(13)
C3A C2A Ru1 73.2(9)
C1A C2A Ru1 74.3(9)
C7A C2A Ru1 127.7(11)
C2A C3A C4A 108.1(12)
C2A C3A C8A 126.8(12)
C4A C3A C8A 123.4(12)
C2A C3A Ru1 70.7(10)
C4A C3A Ru1 73.4(9)
C8A C3A Ru1 133.4(10)
C3A C4A C5A 106.2(10)
C3A C4A C9A 129.4(13)
C5A C4A C9A 124.1(11)
C3A C4A Ru1 69.4(8)
C5A C4A Ru1 72.9(8)
C9A C4A Ru1 127.1(11)
C1A C5A C4A 108.3(10)
C1A C5A C10A 128.6(12)
C4A C5A C10A 122.9(11)
C1A C5A Ru1 71.0(7)
C4A C5A Ru1 70.4(7)
C10A C5A Ru1 128.8(11)
C1A C6A H6A1 109.5
C1A C6A H6A2 109.5
H6A1 C6A H6A2 109.5
C1A C6A H6A3 109.5
H6A1 C6A H6A3 109.5
H6A2 C6A H6A3 109.5
C2A C7A H7A1 109.5
C2A C7A H7A2 109.5
H7A1 C7A H7A2 109.5
C2A C7A H7A3 109.5
H7A1 C7A H7A3 109.5
H7A2 C7A H7A3 109.5
C3A C8A H8A1 109.5
C3A C8A H8A2 109.5
H8A1 C8A H8A2 109.5
C3A C8A H8A3 109.5
H8A1 C8A H8A3 109.5
H8A2 C8A H8A3 109.5
C4A C9A H9A1 109.5
C4A C9A H9A2 109.5
H9A1 C9A H9A2 109.5
C4A C9A H9A3 109.5
H9A1 C9A H9A3 109.5
H9A2 C9A H9A3 109.5
C5A C10A H10A 109.5
C5A C10A H10B 109.5
H10A C10A H10B 109.5
C5A C10A H10C 109.5
H10A C10A H10C 109.5
H10B C10A H10C 109.5
F4 P1 F3 90.2(4)
F4 P1 F5 177.4(6)
F3 P1 F5 91.2(4)
F4 P1 F1 91.6(6)
F3 P1 F1 91.1(5)
F5 P1 F1 90.5(5)
F4 P1 F6 90.4(4)
F3 P1 F6 179.1(6)
F5 P1 F6 88.2(4)
F1 P1 F6 89.6(5)
F4 P1 F2 90.0(5)
F3 P1 F2 90.4(5)
F5 P1 F2 87.8(6)
F1 P1 F2 177.8(6)
F6 P1 F2 88.9(5)
N4A Ru2 N2A 128.3(4)
N4A Ru2 N1A 82.3(4)
N2A Ru2 N1A 77.4(4)
N4A Ru2 C2C 136.5(5)
N2A Ru2 C2C 91.3(5)
N1A Ru2 C2C 91.4(5)
N4A Ru2 N3A 75.8(5)
N2A Ru2 N3A 81.3(4)
N1A Ru2 N3A 129.1(4)
C2C Ru2 N3A 135.0(5)
N4A Ru2 C1C 99.4(5)
N2A Ru2 C1C 125.7(4)
N1A Ru2 C1C 86.2(5)
C2C Ru2 C1C 37.1(5)
N3A Ru2 C1C 142.0(4)
N4A Ru2 C3C 139.4(4)
N2A Ru2 C3C 89.0(4)
N1A Ru2 C3C 126.5(5)
C2C Ru2 C3C 36.8(5)
N3A Ru2 C3C 98.4(5)
C1C Ru2 C3C 60.6(5)
N4A Ru2 C4C 104.8(4)
N2A Ru2 C4C 118.8(4)
N1A Ru2 C4C 145.2(5)
C2C Ru2 C4C 59.7(5)
N3A Ru2 C4C 85.3(5)
C1C Ru2 C4C 59.1(5)
C3C Ru2 C4C 34.9(4)
N4A Ru2 C5C 82.9(4)
N2A Ru2 C5C 148.4(4)
N1A Ru2 C5C 116.8(5)
C2C Ru2 C5C 61.7(5)
N3A Ru2 C5C 105.4(4)
C1C Ru2 C5C 37.2(4)
C3C Ru2 C5C 59.6(5)
C4C Ru2 C5C 34.4(5)
C1B N1A C4B 105.9(10)
C1B N1A Ru2 138.4(8)
C4B N1A Ru2 113.5(8)
C8B N2A C5B 107.4(10)
C8B N2A Ru2 138.7(8)
C5B N2A Ru2 111.2(9)
C11B N3A C14B 110.4(12)
C11B N3A Ru2 133.6(10)
C14B N3A Ru2 111.1(9)
C15B N4A C18B 104.4(11)
C15B N4A Ru2 115.6(8)
C18B N4A Ru2 136.5(11)
N1A C1B C20B 128.0(11)
N1A C1B C2B 110.0(11)
C20B C1B C2B 121.9(13)
C3B C2B C1B 104.5(13)
C3B C2B C21B 128.5(11)
C1B C2B C21B 126.7(12)
C4B C3B C2B 108.1(11)
C4B C3B H3B 126.0
C2B C3B H3B 126.0
C3B C4B N1A 110.8(12)
C3B C4B C5B 133.1(11)
N1A C4B C5B 115.9(11)
C4B C5B N2A 118.3(11)
C4B C5B C6B 134.5(12)
N2A C5B C6B 107.2(12)
C7B C6B C5B 106.9(11)
C7B C6B H6B 126.6
C5B C6B H6B 126.6
C6B C7B C8B 110.3(12)
C6B C7B C24B 126.2(11)
C8B C7B C24B 123.3(13)
N2A C8B C7B 108.1(11)
N2A C8B C9B 124.9(11)
C7B C8B C9B 126.5(12)
C10B C9B C8B 132.2(13)
C10B C9B H9B 113.9
C8B C9B H9B 113.9
C9B C10B C11B 132.2(15)
C9B C10B H10D 113.9
C11B C10B H10D 113.9
N3A C11B C10B 129.7(14)
N3A C11B C12B 104.3(12)
C10B C11B C12B 125.1(15)
C13B C12B C11B 112.3(14)
C13B C12B C27B 126.2(14)
C11B C12B C27B 121.5(13)
C12B C13B C14B 104.4(13)
C12B C13B H13B 127.8
C14B C13B H13B 127.8
C15B C14B N3A 118.7(13)
C15B C14B C13B 132.9(12)
N3A C14B C13B 108.4(12)
N4A C15B C14B 114.4(11)
N4A C15B C16B 109.3(12)
C14B C15B C16B 136.1(14)
C17B C16B C15B 113.1(13)
C17B C16B H16B 123.5
C15B C16B H16B 123.5
C16B C17B C30B 131.1(13)
C16B C17B C18B 102.4(12)
C30B C17B C18B 126.4(14)
N4A C18B C19B 128.3(12)
N4A C18B C17B 110.8(13)
C19B C18B C17B 120.8(12)
C18B C19B C20B 129.3(13)
C18B C19B H19B 115.3
C20B C19B H19B 115.3
C1B C20B C19B 131.6(14)
C1B C20B H20B 114.2
C19B C20B H20B 114.2
C2B C21B C22B 111.8(11)
C2B C21B H21C 109.3
C22B C21B H21C 109.3
C2B C21B H21D 109.3
C22B C21B H21D 109.3
H21C C21B H21D 107.9
C23B C22B C21B 113.0(15)
C23B C22B H22C 109.0
C21B C22B H22C 109.0
C23B C22B H22D 109.0
C21B C22B H22D 109.0
H22C C22B H22D 107.8
C22B C23B H23D 109.5
C22B C23B H23E 109.5
H23D C23B H23E 109.5
C22B C23B H23F 109.5
H23D C23B H23F 109.5
H23E C23B H23F 109.5
C25B C24B C7B 114.8(13)
C25B C24B H24C 108.6
C7B C24B H24C 108.6
C25B C24B H24D 108.6
C7B C24B H24D 108.6
H24C C24B H24D 107.6
C24B C25B C26B 112.2(13)
C24B C25B H25C 109.2
C26B C25B H25C 109.2
C24B C25B H25D 109.2
C26B C25B H25D 109.2
H25C C25B H25D 107.9
C25B C26B H26D 109.5
C25B C26B H26E 109.5
H26D C26B H26E 109.5
C25B C26B H26F 109.5
H26D C26B H26F 109.5
H26E C26B H26F 109.5
C28B C27B C12B 117.2(18)
C28B C27B H27C 108.0
C12B C27B H27C 108.0
C28B C27B H27D 108.0
C12B C27B H27D 108.0
H27C C27B H27D 107.2
C27B C28B C29B 123(2)
C27B C28B H28C 106.5
C29B C28B H28C 106.5
C27B C28B H28D 106.5
C29B C28B H28D 106.5
H28C C28B H28D 106.5
C28B C29B H29D 109.5
C28B C29B H29E 109.5
H29D C29B H29E 109.5
C28B C29B H29F 109.5
H29D C29B H29F 109.5
H29E C29B H29F 109.5
C17B C30B C31B 109.8(11)
C17B C30B H30C 109.7
C31B C30B H30C 109.7
C17B C30B H30D 109.7
C31B C30B H30D 109.7
H30C C30B H30D 108.2
C32B C31B C30B 110.9(13)
C32B C31B H31C 109.4
C30B C31B H31C 109.5
C32B C31B H31D 109.5
C30B C31B H31D 109.5
H31C C31B H31D 108.0
C31B C32B H32D 109.5
C31B C32B H32E 109.5
H32D C32B H32E 109.5
C31B C32B H32F 109.5
H32D C32B H32F 109.5
H32E C32B H32F 109.5
C2C C1C C6C 129.6(13)
C2C C1C C5C 107.1(13)
C6C C1C C5C 121.8(12)
C2C C1C Ru2 67.7(9)
C6C C1C Ru2 133.6(9)
C5C C1C Ru2 74.7(9)
C1C C2C C3C 109.1(11)
C1C C2C C7C 121.9(15)
C3C C2C C7C 126.0(13)
C1C C2C Ru2 75.2(8)
C3C C2C Ru2 77.1(10)
C7C C2C Ru2 129.6(10)
C4C C3C C2C 105.8(13)
C4C C3C C8C 128.6(14)
C2C C3C C8C 124.8(13)
C4C C3C Ru2 73.6(8)
C2C C3C Ru2 66.0(8)
C8C C3C Ru2 132.0(11)
C5C C4C C3C 112.9(13)
C5C C4C C9C 123.2(12)
C3C C4C C9C 123.8(14)
C5C C4C Ru2 73.5(7)
C3C C4C Ru2 71.5(7)
C9C C4C Ru2 125.4(11)
C4C C5C C1C 104.7(11)
C4C C5C C10C 127.4(13)
C1C C5C C10C 127.6(14)
C4C C5C Ru2 72.1(8)
C1C C5C Ru2 68.0(7)
C10C C5C Ru2 128.7(10)
C1C C6C H6C1 109.5
C1C C6C H6C2 109.5
H6C1 C6C H6C2 109.5
C1C C6C H6C3 109.5
H6C1 C6C H6C3 109.5
H6C2 C6C H6C3 109.5
C2C C7C H7C1 109.5
C2C C7C H7C2 109.5
H7C1 C7C H7C2 109.5
C2C C7C H7C3 109.5
H7C1 C7C H7C3 109.5
H7C2 C7C H7C3 109.5
C3C C8C H8C1 109.5
C3C C8C H8C2 109.5
H8C1 C8C H8C2 109.5
C3C C8C H8C3 109.5
H8C1 C8C H8C3 109.5
H8C2 C8C H8C3 109.5
C4C C9C H9C1 109.5
C4C C9C H9C2 109.5
H9C1 C9C H9C2 109.5
C4C C9C H9C3 109.5
H9C1 C9C H9C3 109.5
H9C2 C9C H9C3 109.5
C5C C10C H10E 109.5
C5C C10C H10F 109.5
H10E C10C H10F 109.5
C5C C10C H10G 109.5
H10E C10C H10G 109.5
H10F C10C H10G 109.5
F8 P2 F7 179.5(6)
F8 P2 F11 89.6(5)
F7 P2 F11 90.8(5)
F8 P2 F9 89.9(5)
F7 P2 F9 89.7(5)
F11 P2 F9 178.5(5)
F8 P2 F12 90.3(6)
F7 P2 F12 90.0(5)
F11 P2 F12 90.3(5)
F9 P2 F12 91.2(5)
F8 P2 F10 88.7(5)
F7 P2 F10 91.0(6)
F11 P2 F10 89.7(5)
F9 P2 F10 88.9(5)
F12 P2 F10 179.0(7)

loop_
_geom_bond_atom_site_label_1
_geom_bond_atom_site_label_2
_geom_bond_distance
Ru1 N1 2.083(11)
Ru1 N2 2.089(9)
Ru1 N3 2.104(9)
Ru1 N4 2.110(11)
Ru1 C2A 2.196(17)
Ru1 C3A 2.227(15)
Ru1 C1A 2.273(13)
Ru1 C4A 2.280(15)
Ru1 C5A 2.313(12)
N1 C4 1.377(14)
N1 C1 1.392(16)
N2 C8 1.381(15)
N2 C5 1.396(15)
N3 C11 1.359(15)
N3 C14 1.383(14)
N4 C15 1.358(13)
N4 C18 1.369(16)
C1 C20 1.402(15)
C1 C2 1.459(16)
C2 C3 1.343(15)
C2 C21 1.514(17)
C3 C4 1.426(18)
C3 H3 0.9500
C4 C5 1.371(17)
C5 C6 1.427(16)
C6 C7 1.364(17)
C6 H6 0.9500
C7 C8 1.468(14)
C7 C24 1.497(15)
C8 C9 1.425(17)
C9 C10 1.374(14)
C9 H9 0.9500
C10 C11 1.371(16)
C10 H10 0.9500
C11 C12 1.470(14)
C12 C13 1.297(16)
C12 C27 1.534(17)
C13 C14 1.479(15)
C13 H13 0.9500
C14 C15 1.336(16)
C15 C16 1.451(17)
C16 C17 1.332(17)
C16 H16 0.9500
C17 C18 1.479(16)
C17 C30 1.50(2)
C18 C19 1.403(15)
C19 C20 1.350(14)
C19 H19 0.9500
C20 H20 0.9500
C21 C22 1.496(15)
C21 H21A 0.9900
C21 H21B 0.9900
C22 C23 1.524(19)
C22 H22A 0.9900
C22 H22B 0.9900
C23 H23A 0.9800
C23 H23B 0.9800
C23 H23C 0.9800
C24 C25 1.53(2)
C24 H24A 0.9900
C24 H24B 0.9900
C25 C26 1.516(18)
C25 H25A 0.9900
C25 H25B 0.9900
C26 H26A 0.9800
C26 H26B 0.9800
C26 H26C 0.9800
C27 C28 1.50(2)
C27 H27A 0.9900
C27 H27B 0.9900
C28 C29 1.46(2)
C28 H28A 0.9900
C28 H28B 0.9900
C29 H29A 0.9800
C29 H29B 0.9800
C29 H29C 0.9800
C30 C31 1.57(3)
C30 H30A 0.9900
C30 H30B 0.9900
C31 C32 1.497(19)
C31 H31A 0.9900
C31 H31B 0.9900
C32 H32A 0.9800
C32 H32B 0.9800
C32 H32C 0.9800
C1A C5A 1.372(15)
C1A C2A 1.430(18)
C1A C6A 1.490(18)
C2A C3A 1.372(17)
C2A C7A 1.480(16)
C3A C4A 1.438(15)
C3A C8A 1.50(2)
C4A C5A 1.449(18)
C4A C9A 1.477(15)
C5A C10A 1.525(16)
C6A H6A1 0.9800
C6A H6A2 0.9800
C6A H6A3 0.9800
C7A H7A1 0.9800
C7A H7A2 0.9800
C7A H7A3 0.9800
C8A H8A1 0.9800
C8A H8A2 0.9800
C8A H8A3 0.9800
C9A H9A1 0.9800
C9A H9A2 0.9800
C9A H9A3 0.9800
C10A H10A 0.9800
C10A H10B 0.9800
C10A H10C 0.9800
P1 F4 1.573(9)
P1 F3 1.575(8)
P1 F5 1.593(8)
P1 F1 1.595(13)
P1 F6 1.599(7)
P1 F2 1.627(13)
Ru2 N4A 2.091(10)
Ru2 N2A 2.123(10)
Ru2 N1A 2.130(10)
Ru2 C2C 2.138(15)
Ru2 N3A 2.140(12)
Ru2 C1C 2.235(14)
Ru2 C3C 2.281(13)
Ru2 C4C 2.307(12)
Ru2 C5C 2.325(13)
N1A C1B 1.345(16)
N1A C4B 1.380(13)
N2A C8B 1.369(15)
N2A C5B 1.419(15)
N3A C11B 1.350(17)
N3A C14B 1.379(14)
N4A C15B 1.367(16)
N4A C18B 1.394(16)
C1B C20B 1.399(15)
C1B C2B 1.443(16)
C2B C3B 1.381(17)
C2B C21B 1.451(19)
C3B C4B 1.361(16)
C3B H3B 0.9500
C4B C5B 1.383(18)
C5B C6B 1.444(16)
C6B C7B 1.337(18)
C6B H6B 0.9500
C7B C8B 1.415(15)
C7B C24B 1.526(18)
C8B C9B 1.447(18)
C9B C10B 1.345(16)
C9B H9B 0.9500
C10B C11B 1.375(16)
C10B H10D 0.9500
C11B C12B 1.464(19)
C12B C13B 1.322(16)
C12B C27B 1.53(2)
C13B C14B 1.458(19)
C13B H13B 0.9500
C14B C15B 1.370(17)
C15B C16B 1.388(15)
C16B C17B 1.316(18)
C16B H16B 0.9500
C17B C30B 1.469(17)
C17B C18B 1.469(17)
C18B C19B 1.424(19)
C19B C20B 1.425(15)
C19B H19B 0.9500
C20B H20B 0.9500
C21B C22B 1.57(3)
C21B H21C 0.9900
C21B H21D 0.9900
C22B C23B 1.511(18)
C22B H22C 0.9900
C22B H22D 0.9900
C23B H23D 0.9800
C23B H23E 0.9800
C23B H23F 0.9800
C24B C25B 1.463(15)
C24B H24C 0.9900
C24B H24D 0.9900
C25B C26B 1.581(19)
C25B H25C 0.9900
C25B H25D 0.9900
C26B H26D 0.9800
C26B H26E 0.9800
C26B H26F 0.9800
C27B C28B 1.42(2)
C27B H27C 0.9900
C27B H27D 0.9900
C28B C29B 1.43(3)
C28B H28C 0.9900
C28B H28D 0.9900
C29B H29D 0.9800
C29B H29E 0.9800
C29B H29F 0.9800
C30B C31B 1.56(2)
C30B H30C 0.9900
C30B H30D 0.9900
C31B C32B 1.476(19)
C31B H31C 0.9900
C31B H31D 0.9900
C32B H32D 0.9800
C32B H32E 0.9800
C32B H32F 0.9800
C1C C2C 1.394(17)
C1C C6C 1.44(2)
C1C C5C 1.458(16)
C2C C3C 1.403(19)
C2C C7C 1.542(18)
C3C C4C 1.376(16)
C3C C8C 1.518(19)
C4C C5C 1.370(19)
C4C C9C 1.559(19)
C5C C10C 1.474(16)
C6C H6C1 0.9800
C6C H6C2 0.9800
C6C H6C3 0.9800
C7C H7C1 0.9800
C7C H7C2 0.9800
C7C H7C3 0.9800
C8C H8C1 0.9800
C8C H8C2 0.9800
C8C H8C3 0.9800
C9C H9C1 0.9800
C9C H9C2 0.9800
C9C H9C3 0.9800
C10C H10E 0.9800
C10C H10F 0.9800
C10C H10G 0.9800
P2 F8 1.575(10)
P2 F7 1.580(10)
P2 F11 1.583(8)
P2 F9 1.593(8)
P2 F12 1.593(11)
P2 F10 1.600(11)

loop_
_geom_torsion_atom_site_label_1
_geom_torsion_atom_site_label_2
_geom_torsion_atom_site_label_3
_geom_torsion_atom_site_label_4
_geom_torsion
N2 Ru1 N1 C4 16.0(9)
N3 Ru1 N1 C4 83.7(10)
N4 Ru1 N1 C4 149.8(9)
C2A Ru1 N1 C4 -122.7(10)
C3A Ru1 N1 C4 -67.7(11)
C1A Ru1 N1 C4 -124.9(9)
C4A Ru1 N1 C4 -63.4(9)
C5A Ru1 N1 C4 -94.9(9)
N2 Ru1 N1 C1 172.3(14)
N3 Ru1 N1 C1 -120.0(13)
N4 Ru1 N1 C1 -53.9(13)
C2A Ru1 N1 C1 33.6(16)
C3A Ru1 N1 C1 88.6(14)
C1A Ru1 N1 C1 31.4(14)
C4A Ru1 N1 C1 92.9(13)
C5A Ru1 N1 C1 61.4(13)
N1 Ru1 N2 C8 -173.5(13)
N3 Ru1 N2 C8 51.5(13)
N4 Ru1 N2 C8 118.1(13)
C2A Ru1 N2 C8 -30.7(15)
C3A Ru1 N2 C8 -35.2(13)
C1A Ru1 N2 C8 -85.0(13)
C4A Ru1 N2 C8 -69.9(13)
C5A Ru1 N2 C8 -96.9(13)
N1 Ru1 N2 C5 -15.9(10)
N3 Ru1 N2 C5 -150.9(11)
N4 Ru1 N2 C5 -84.3(10)
C2A Ru1 N2 C5 126.9(10)
C3A Ru1 N2 C5 122.3(10)
C1A Ru1 N2 C5 72.6(14)
C4A Ru1 N2 C5 87.7(10)
C5A Ru1 N2 C5 60.7(11)
N1 Ru1 N3 C11 -113.2(14)
N2 Ru1 N3 C11 -48.5(14)
N4 Ru1 N3 C11 178.0(15)
C2A Ru1 N3 C11 84.3(15)
C3A Ru1 N3 C11 48.2(14)
C1A Ru1 N3 C11 100.8(14)
C4A Ru1 N3 C11 28.9(15)
C5A Ru1 N3 C11 64.2(16)
N1 Ru1 N3 C14 81.9(10)
N2 Ru1 N3 C14 146.6(11)
N4 Ru1 N3 C14 13.1(10)
C2A Ru1 N3 C14 -80.6(10)
C3A Ru1 N3 C14 -116.7(10)
C1A Ru1 N3 C14 -64.1(12)
C4A Ru1 N3 C14 -136.1(10)
C5A Ru1 N3 C14 -100.8(12)
N1 Ru1 N4 C15 -148.3(9)
N2 Ru1 N4 C15 -83.0(10)
N3 Ru1 N4 C15 -13.8(9)
C2A Ru1 N4 C15 74.5(10)
C3A Ru1 N4 C15 62.6(10)
C1A Ru1 N4 C15 111.1(10)
C4A Ru1 N4 C15 111.7(10)
C5A Ru1 N4 C15 133.5(9)
N1 Ru1 N4 C18 48.7(15)
N2 Ru1 N4 C18 114.1(14)
N3 Ru1 N4 C18 -176.7(16)
C2A Ru1 N4 C18 -88.5(15)
C3A Ru1 N4 C18 -100.3(15)
C1A Ru1 N4 C18 -51.8(15)
C4A Ru1 N4 C18 -51.2(19)
C5A Ru1 N4 C18 -29.4(16)
C4 N1 C1 C20 -172.2(15)
Ru1 N1 C1 C20 30(2)
C4 N1 C1 C2 0.8(16)
Ru1 N1 C1 C2 -156.9(10)
N1 C1 C2 C3 -3.9(17)
C20 C1 C2 C3 169.4(14)
N1 C1 C2 C21 -178.1(13)
C20 C1 C2 C21 -5(2)
C1 C2 C3 C4 5.3(16)
C21 C2 C3 C4 179.3(14)
C1 N1 C4 C5 -176.7(14)
Ru1 N1 C4 C5 -13.9(16)
C1 N1 C4 C3 2.4(16)
Ru1 N1 C4 C3 165.2(9)
C2 C3 C4 C5 173.9(17)
C2 C3 C4 N1 -5.0(16)
N1 C4 C5 N2 0(2)
C3 C4 C5 N2 -178.9(15)
N1 C4 C5 C6 175.1(15)
C3 C4 C5 C6 -4(3)
C8 N2 C5 C4 177.9(13)
Ru1 N2 C5 C4 13.9(17)
C8 N2 C5 C6 1.6(16)
Ru1 N2 C5 C6 -162.4(9)
C4 C5 C6 C7 -173.0(17)
N2 C5 C6 C7 2.4(16)
C5 C6 C7 C8 -5.1(14)
C5 C6 C7 C24 -177.7(13)
C5 N2 C8 C9 173.1(14)
Ru1 N2 C8 C9 -28(2)
C5 N2 C8 C7 -4.7(16)
Ru1 N2 C8 C7 154.0(10)
C6 C7 C8 N2 6.2(15)
C24 C7 C8 N2 179.1(13)
C6 C7 C8 C9 -171.7(14)
C24 C7 C8 C9 1(2)
N2 C8 C9 C10 -15(3)
C7 C8 C9 C10 162.5(15)
C8 C9 C10 C11 4(3)
C14 N3 C11 C10 -172.4(16)
Ru1 N3 C11 C10 22(3)
C14 N3 C11 C12 3.5(16)
Ru1 N3 C11 C12 -161.8(11)
C9 C10 C11 N3 12(3)
C9 C10 C11 C12 -163.1(15)
N3 C11 C12 C13 -2.0(17)
C10 C11 C12 C13 174.2(15)
N3 C11 C12 C27 172.0(13)
C10 C11 C12 C27 -12(2)
C11 C12 C13 C14 -0.4(17)
C27 C12 C13 C14 -174.0(14)
C11 N3 C14 C15 179.3(13)
Ru1 N3 C14 C15 -11.1(17)
C11 N3 C14 C13 -3.7(16)
Ru1 N3 C14 C13 165.9(8)
C12 C13 C14 C15 178.8(17)
C12 C13 C14 N3 2.5(17)
N3 C14 C15 N4 -1(2)
C13 C14 C15 N4 -177.1(15)
N3 C14 C15 C16 -178.6(15)
C13 C14 C15 C16 5(3)
C18 N4 C15 C14 -179.3(14)
Ru1 N4 C15 C14 12.7(16)
C18 N4 C15 C16 -1.3(16)
Ru1 N4 C15 C16 -169.3(10)
C14 C15 C16 C17 -179.5(16)
N4 C15 C16 C17 2.9(17)
C15 C16 C17 C18 -3.1(17)
C15 C16 C17 C30 -179.3(15)
C15 N4 C18 C19 176.9(14)
Ru1 N4 C18 C19 -20(3)
C15 N4 C18 C17 -0.6(16)
Ru1 N4 C18 C17 162.8(11)
C16 C17 C18 N4 2.4(17)
C30 C17 C18 N4 178.7(15)
C16 C17 C18 C19 -175.2(14)
C30 C17 C18 C19 1(2)
N4 C18 C19 C20 -16(3)
C17 C18 C19 C20 160.9(15)
C18 C19 C20 C1 -2(3)
N1 C1 C20 C19 14(3)
C2 C1 C20 C19 -158.1(15)
C3 C2 C21 C22 25(2)
C1 C2 C21 C22 -162.3(14)
C2 C21 C22 C23 170.0(15)
C6 C7 C24 C25 -113.6(16)
C8 C7 C24 C25 75.0(15)
C7 C24 C25 C26 -165.0(10)
C13 C12 C27 C28 73(2)
C11 C12 C27 C28 -99.4(16)
C12 C27 C28 C29 65.0(19)
C16 C17 C30 C31 98.2(18)
C18 C17 C30 C31 -77.4(18)
C17 C30 C31 C32 -168.1(10)
N1 Ru1 C1A C5A 60.0(9)
N2 Ru1 C1A C5A -20.1(13)
N3 Ru1 C1A C5A -145.5(8)
N4 Ru1 C1A C5A 142.3(9)
C2A Ru1 C1A C5A -117.5(13)
C3A Ru1 C1A C5A -80.2(9)
C4A Ru1 C1A C5A -37.3(8)
N1 Ru1 C1A C2A 177.5(8)
N2 Ru1 C1A C2A 97.4(10)
N3 Ru1 C1A C2A -28.0(10)
N4 Ru1 C1A C2A -100.1(8)
C3A Ru1 C1A C2A 37.3(8)
C4A Ru1 C1A C2A 80.2(9)
C5A Ru1 C1A C2A 117.5(13)
N1 Ru1 C1A C6A -66.7(14)
N2 Ru1 C1A C6A -146.8(12)
N3 Ru1 C1A C6A 87.7(15)
N4 Ru1 C1A C6A 15.6(13)
C2A Ru1 C1A C6A 115.8(16)
C3A Ru1 C1A C6A 153.1(15)
C4A Ru1 C1A C6A -164.0(15)
C5A Ru1 C1A C6A -126.7(18)
C5A C1A C2A C3A -1.4(19)
C6A C1A C2A C3A 166.3(16)
Ru1 C1A C2A C3A -65.4(12)
C5A C1A C2A C7A -170.9(15)
C6A C1A C2A C7A -3(3)
Ru1 C1A C2A C7A 125.1(17)
C5A C1A C2A Ru1 64.0(11)
C6A C1A C2A Ru1 -128.2(16)
N1 Ru1 C2A C3A 112.5(9)
N2 Ru1 C2A C3A -7.6(10)
N3 Ru1 C2A C3A -87.1(8)
N4 Ru1 C2A C3A -164.1(7)
C1A Ru1 C2A C3A 116.1(11)
C4A Ru1 C2A C3A 38.1(7)
C5A Ru1 C2A C3A 80.5(8)
N1 Ru1 C2A C1A -3.6(12)
N2 Ru1 C2A C1A -123.7(8)
N3 Ru1 C2A C1A 156.8(8)
N4 Ru1 C2A C1A 79.9(8)
C3A Ru1 C2A C1A -116.1(11)
C4A Ru1 C2A C1A -78.0(8)
C5A Ru1 C2A C1A -35.6(7)
N1 Ru1 C2A C7A -123.8(12)
N2 Ru1 C2A C7A 116.0(13)
N3 Ru1 C2A C7A 36.5(14)
N4 Ru1 C2A C7A -40.4(14)
C3A Ru1 C2A C7A 123.6(17)
C1A Ru1 C2A C7A -120.3(18)
C4A Ru1 C2A C7A 161.8(15)
C5A Ru1 C2A C7A -155.9(15)
C1A C2A C3A C4A 1.8(19)
C7A C2A C3A C4A 170.8(15)
Ru1 C2A C3A C4A -64.4(11)
C1A C2A C3A C8A -163.5(15)
C7A C2A C3A C8A 6(3)
Ru1 C2A C3A C8A 130.3(16)
C1A C2A C3A Ru1 66.2(12)
C7A C2A C3A Ru1 -124.8(17)
N1 Ru1 C3A C2A -109.6(8)
N2 Ru1 C3A C2A 174.3(7)
N3 Ru1 C3A C2A 91.7(8)
N4 Ru1 C3A C2A 20.3(9)
C1A Ru1 C3A C2A -38.5(7)
C4A Ru1 C3A C2A -116.6(11)
C5A Ru1 C3A C2A -78.5(8)
N1 Ru1 C3A C4A 7.1(10)
N2 Ru1 C3A C4A -69.0(7)
N3 Ru1 C3A C4A -151.6(7)
N4 Ru1 C3A C4A 137.0(7)
C2A Ru1 C3A C4A 116.6(11)
C1A Ru1 C3A C4A 78.1(7)
C5A Ru1 C3A C4A 38.1(7)
N1 Ru1 C3A C8A 127.6(12)
N2 Ru1 C3A C8A 51.5(13)
N3 Ru1 C3A C8A -31.1(12)
N4 Ru1 C3A C8A -102.5(13)
C2A Ru1 C3A C8A -122.9(16)
C1A Ru1 C3A C8A -161.3(14)
C4A Ru1 C3A C8A 120.5(15)
C5A Ru1 C3A C8A 158.7(14)
C2A C3A C4A C5A -1.5(18)
C8A C3A C4A C5A 164.5(14)
Ru1 C3A C4A C5A -64.1(11)
C2A C3A C4A C9A -175.8(16)
C8A C3A C4A C9A -10(2)
Ru1 C3A C4A C9A 121.6(16)
C2A C3A C4A Ru1 62.6(12)
C8A C3A C4A Ru1 -131.5(14)
N1 Ru1 C4A C3A -175.2(7)
N2 Ru1 C4A C3A 110.7(7)
N3 Ru1 C4A C3A 33.2(8)
N4 Ru1 C4A C3A -80.7(10)
C2A Ru1 C4A C3A -37.0(7)
C1A Ru1 C4A C3A -80.0(8)
C5A Ru1 C4A C3A -115.4(10)
N1 Ru1 C4A C5A -59.9(8)
N2 Ru1 C4A C5A -134.0(8)
N3 Ru1 C4A C5A 148.5(7)
N4 Ru1 C4A C5A 34.7(12)
C2A Ru1 C4A C5A 78.3(8)
C3A Ru1 C4A C5A 115.4(10)
C1A Ru1 C4A C5A 35.3(7)
N1 Ru1 C4A C9A 60.3(12)
N2 Ru1 C4A C9A -13.9(12)
N3 Ru1 C4A C9A -91.3(12)
N4 Ru1 C4A C9A 154.8(11)
C2A Ru1 C4A C9A -161.5(14)
C3A Ru1 C4A C9A -124.5(15)
C1A Ru1 C4A C9A 155.5(14)
C5A Ru1 C4A C9A 120.1(15)
C2A C1A C5A C4A 0.5(17)
C6A C1A C5A C4A -166.6(17)
Ru1 C1A C5A C4A 60.8(10)
C2A C1A C5A C10A 174.8(16)
C6A C1A C5A C10A 8(3)
Ru1 C1A C5A C10A -124.9(16)
C2A C1A C5A Ru1 -60.3(11)
C6A C1A C5A Ru1 132.6(18)
C3A C4A C5A C1A 0.6(17)
C9A C4A C5A C1A 175.3(14)
Ru1 C4A C5A C1A -61.2(10)
C3A C4A C5A C10A -174.1(14)
C9A C4A C5A C10A 1(2)
Ru1 C4A C5A C10A 124.1(15)
C3A C4A C5A Ru1 61.7(10)
C9A C4A C5A Ru1 -123.6(15)
N1 Ru1 C5A C1A -120.5(9)
N2 Ru1 C5A C1A 167.0(9)
N3 Ru1 C5A C1A 61.5(12)
N4 Ru1 C5A C1A -41.8(10)
C2A Ru1 C5A C1A 38.1(9)
C3A Ru1 C5A C1A 79.8(9)
C4A Ru1 C5A C1A 118.4(12)
N1 Ru1 C5A C4A 121.1(8)
N2 Ru1 C5A C4A 48.7(8)
N3 Ru1 C5A C4A -56.9(11)
N4 Ru1 C5A C4A -160.2(7)
C2A Ru1 C5A C4A -80.2(9)
C3A Ru1 C5A C4A -38.6(7)
C1A Ru1 C5A C4A -118.4(12)
N1 Ru1 C5A C10A 4.1(12)
N2 Ru1 C5A C10A -68.3(13)
N3 Ru1 C5A C10A -173.8(10)
N4 Ru1 C5A C10A 82.9(12)
C2A Ru1 C5A C10A 162.8(14)
C3A Ru1 C5A C10A -155.6(13)
C1A Ru1 C5A C10A 124.7(16)
C4A Ru1 C5A C10A -116.9(14)
N4A Ru2 N1A C1B 50.9(15)
N2A Ru2 N1A C1B -176.9(16)
C2C Ru2 N1A C1B -85.9(15)
N3A Ru2 N1A C1B 115.5(15)
C1C Ru2 N1A C1B -49.1(15)
C3C Ru2 N1A C1B -97.7(15)
C4C Ru2 N1A C1B -54.0(18)
C5C Ru2 N1A C1B -27.1(16)
N4A Ru2 N1A C4B -149.2(10)
N2A Ru2 N1A C4B -17.0(9)
C2C Ru2 N1A C4B 74.1(10)
N3A Ru2 N1A C4B -84.5(10)
C1C Ru2 N1A C4B 110.8(10)
C3C Ru2 N1A C4B 62.2(11)
C4C Ru2 N1A C4B 105.9(11)
C5C Ru2 N1A C4B 132.8(9)
N4A Ru2 N2A C8B -117.4(14)
N1A Ru2 N2A C8B 173.2(16)
C2C Ru2 N2A C8B 82.1(15)
N3A Ru2 N2A C8B -53.4(15)
C1C Ru2 N2A C8B 97.3(16)
C3C Ru2 N2A C8B 45.3(15)
C4C Ru2 N2A C8B 26.4(17)
C5C Ru2 N2A C8B 52(2)
N4A Ru2 N2A C5B 84.8(10)
N1A Ru2 N2A C5B 15.3(9)
C2C Ru2 N2A C5B -75.7(9)
N3A Ru2 N2A C5B 148.8(9)
C1C Ru2 N2A C5B -60.6(10)
C3C Ru2 N2A C5B -112.5(10)
C4C Ru2 N2A C5B -131.5(9)
C5C Ru2 N2A C5B -105.9(11)
N4A Ru2 N3A C11B -169.6(12)
N2A Ru2 N3A C11B 57.1(11)
N1A Ru2 N3A C11B 122.9(11)
C2C Ru2 N3A C11B -26.0(14)
C1C Ru2 N3A C11B -82.6(13)
C3C Ru2 N3A C11B -30.6(12)
C4C Ru2 N3A C11B -63.1(11)
C5C Ru2 N3A C11B -91.3(11)
N4A Ru2 N3A C14B -17.5(7)
N2A Ru2 N3A C14B -150.8(8)
N1A Ru2 N3A C14B -84.9(8)
C2C Ru2 N3A C14B 126.1(8)
C1C Ru2 N3A C14B 69.6(11)
C3C Ru2 N3A C14B 121.5(8)
C4C Ru2 N3A C14B 89.1(8)
C5C Ru2 N3A C14B 60.9(8)
N2A Ru2 N4A C15B 84.0(9)
N1A Ru2 N4A C15B 151.2(9)
C2C Ru2 N4A C15B -125.0(10)
N3A Ru2 N4A C15B 17.5(8)
C1C Ru2 N4A C15B -123.9(9)
C3C Ru2 N4A C15B -68.8(13)
C4C Ru2 N4A C15B -63.6(10)
C5C Ru2 N4A C15B -90.4(9)
N2A Ru2 N4A C18B -120.9(11)
N1A Ru2 N4A C18B -53.7(11)
C2C Ru2 N4A C18B 30.2(14)
N3A Ru2 N4A C18B 172.7(12)
C1C Ru2 N4A C18B 31.2(11)
C3C Ru2 N4A C18B 86.3(13)
C4C Ru2 N4A C18B 91.5(12)
C5C Ru2 N4A C18B 64.7(11)
C4B N1A C1B C20B 177.4(14)
Ru2 N1A C1B C20B -22(2)
C4B N1A C1B C2B -3.2(15)
Ru2 N1A C1B C2B 157.7(11)
N1A C1B C2B C3B 7.0(17)
C20B C1B C2B C3B -173.6(13)
N1A C1B C2B C21B -179.0(14)
C20B C1B C2B C21B 0(2)
C1B C2B C3B C4B -7.9(16)
C21B C2B C3B C4B 178.2(15)
C2B C3B C4B N1A 6.5(17)
C2B C3B C4B C5B -178.3(15)
C1B N1A C4B C3B -2.0(15)
Ru2 N1A C4B C3B -168.3(10)
C1B N1A C4B C5B -178.0(13)
Ru2 N1A C4B C5B 15.7(15)
C3B C4B C5B N2A -176.9(15)
N1A C4B C5B N2A -1.9(19)
C3B C4B C5B C6B 1(3)
N1A C4B C5B C6B 175.8(15)
C8B N2A C5B C4B -177.4(13)
Ru2 N2A C5B C4B -12.6(16)
C8B N2A C5B C6B 4.2(16)
Ru2 N2A C5B C6B 169.1(9)
C4B C5B C6B C7B 178.2(17)
N2A C5B C6B C7B -3.8(17)
C5B C6B C7B C8B 2.0(17)
C5B C6B C7B C24B 176.4(14)
C5B N2A C8B C7B -3.0(15)
Ru2 N2A C8B C7B -161.4(11)
C5B N2A C8B C9B -175.6(13)
Ru2 N2A C8B C9B 26(2)
C6B C7B C8B N2A 0.6(17)
C24B C7B C8B N2A -173.9(13)
C6B C7B C8B C9B 173.0(15)
C24B C7B C8B C9B -2(2)
N2A C8B C9B C10B 15(3)
C7B C8B C9B C10B -156.6(16)
C8B C9B C10B C11B -2(3)
C14B N3A C11B C10B 171.5(14)
Ru2 N3A C11B C10B -36(2)
C14B N3A C11B C12B 1.8(15)
Ru2 N3A C11B C12B 154.1(9)
C9B C10B C11B N3A -7(3)
C9B C10B C11B C12B 160.7(16)
N3A C11B C12B C13B 1.4(16)
C10B C11B C12B C13B -168.8(13)
N3A C11B C12B C27B -179.5(12)
C10B C11B C12B C27B 10(2)
C11B C12B C13B C14B -3.8(16)
C27B C12B C13B C14B 177.2(13)
C11B N3A C14B C15B 175.3(11)
Ru2 N3A C14B C15B 16.4(13)
C11B N3A C14B C13B -4.2(15)
Ru2 N3A C14B C13B -163.0(8)
C12B C13B C14B C15B -174.5(14)
C12B C13B C14B N3A 4.9(14)
C18B N4A C15B C14B -177.0(10)
Ru2 N4A C15B C14B -14.4(14)
C18B N4A C15B C16B -1.6(13)
Ru2 N4A C15B C16B 161.0(8)
N3A C14B C15B N4A -1.9(16)
C13B C14B C15B N4A 177.4(12)
N3A C14B C15B C16B -175.7(13)
C13B C14B C15B C16B 4(3)
N4A C15B C16B C17B 0.9(15)
C14B C15B C16B C17B 174.9(14)
C15B C16B C17B C30B -178.4(13)
C15B C16B C17B C18B 0.2(14)
C15B N4A C18B C19B -174.6(13)
Ru2 N4A C18B C19B 28(2)
C15B N4A C18B C17B 1.8(14)
Ru2 N4A C18B C17B -155.2(9)
C16B C17B C18B N4A -1.3(14)
C30B C17B C18B N4A 177.4(12)
C16B C17B C18B C19B 175.4(12)
C30B C17B C18B C19B -6(2)
N4A C18B C19B C20B 14(2)
C17B C18B C19B C20B -162.3(13)
N1A C1B C20B C19B -18(3)
C2B C1B C20B C19B 162.8(14)
C18B C19B C20B C1B 1(3)
C3B C2B C21B C22B -112.6(17)
C1B C2B C21B C22B 74.7(19)
C2B C21B C22B C23B 58.9(17)
C6B C7B C24B C25B 17(2)
C8B C7B C24B C25B -168.9(13)
C7B C24B C25B C26B 175.3(13)
C13B C12B C27B C28B -79(2)
C11B C12B C27B C28B 102.0(19)
C12B C27B C28B C29B 38(3)
C16B C17B C30B C31B 98.1(19)
C18B C17B C30B C31B -80.2(16)
C17B C30B C31B C32B 176.4(13)
N4A Ru2 C1C C2C -178.8(7)
N2A Ru2 C1C C2C -25.7(9)
N1A Ru2 C1C C2C -97.3(8)
N3A Ru2 C1C C2C 102.3(9)
C3C Ru2 C1C C2C 38.9(7)
C4C Ru2 C1C C2C 79.5(8)
C5C Ru2 C1C C2C 116.2(11)
N4A Ru2 C1C C6C -54.7(13)
N2A Ru2 C1C C6C 98.4(14)
N1A Ru2 C1C C6C 26.9(13)
C2C Ru2 C1C C6C 124.1(16)
N3A Ru2 C1C C6C -133.6(12)
C3C Ru2 C1C C6C 163.1(15)
C4C Ru2 C1C C6C -156.4(15)
C5C Ru2 C1C C6C -119.6(16)
N4A Ru2 C1C C5C 64.9(8)
N2A Ru2 C1C C5C -141.9(7)
N1A Ru2 C1C C5C 146.5(8)
C2C Ru2 C1C C5C -116.2(11)
N3A Ru2 C1C C5C -14.0(11)
C3C Ru2 C1C C5C -77.3(8)
C4C Ru2 C1C C5C -36.8(7)
C6C C1C C2C C3C 160.6(14)
C5C C1C C2C C3C -5.6(17)
Ru2 C1C C2C C3C -70.4(12)
C6C C1C C2C C7C -1(2)
C5C C1C C2C C7C -167.3(13)
Ru2 C1C C2C C7C 127.8(14)
C6C C1C C2C Ru2 -128.9(14)
C5C C1C C2C Ru2 64.9(10)
N4A Ru2 C2C C1C 1.7(11)
N2A Ru2 C2C C1C 159.4(7)
N1A Ru2 C2C C1C 81.9(7)
N3A Ru2 C2C C1C -121.7(8)
C3C Ru2 C2C C1C -114.1(10)
C4C Ru2 C2C C1C -77.6(8)
C5C Ru2 C2C C1C -38.0(7)
N4A Ru2 C2C C3C 115.7(9)
N2A Ru2 C2C C3C -86.6(8)
N1A Ru2 C2C C3C -164.0(8)
N3A Ru2 C2C C3C -7.6(11)
C1C Ru2 C2C C3C 114.1(10)
C4C Ru2 C2C C3C 36.5(7)
C5C Ru2 C2C C3C 76.0(8)
N4A Ru2 C2C C7C -117.8(13)
N2A Ru2 C2C C7C 39.9(14)
N1A Ru2 C2C C7C -37.5(14)
N3A Ru2 C2C C7C 118.9(14)
C1C Ru2 C2C C7C -119.5(18)
C3C Ru2 C2C C7C 126.5(18)
C4C Ru2 C2C C7C 162.9(17)
C5C Ru2 C2C C7C -157.5(16)
C1C C2C C3C C4C 5.8(18)
C7C C2C C3C C4C 166.6(15)
Ru2 C2C C3C C4C -63.4(11)
C1C C2C C3C C8C -165.3(14)
C7C C2C C3C C8C -4(3)
Ru2 C2C C3C C8C 125.6(15)
C1C C2C C3C Ru2 69.2(11)
C7C C2C C3C Ru2 -130.0(17)
N4A Ru2 C3C C4C 8.8(14)
N2A Ru2 C3C C4C -150.2(10)
N1A Ru2 C3C C4C 136.3(9)
C2C Ru2 C3C C4C 116.3(13)
N3A Ru2 C3C C4C -69.2(10)
C1C Ru2 C3C C4C 77.1(10)
C5C Ru2 C3C C4C 33.8(9)
N4A Ru2 C3C C2C -107.5(9)
N2A Ru2 C3C C2C 93.6(8)
N1A Ru2 C3C C2C 20.1(10)
N3A Ru2 C3C C2C 174.6(8)
C1C Ru2 C3C C2C -39.2(7)
C4C Ru2 C3C C2C -116.3(13)
C5C Ru2 C3C C2C -82.4(9)
N4A Ru2 C3C C8C 136.4(14)
N2A Ru2 C3C C8C -22.6(15)
N1A Ru2 C3C C8C -96.1(16)
C2C Ru2 C3C C8C -116.2(17)
N3A Ru2 C3C C8C 58.4(16)
C1C Ru2 C3C C8C -155.4(17)
C4C Ru2 C3C C8C 128(2)
C5C Ru2 C3C C8C 161.4(18)
C2C C3C C4C C5C -3.8(18)
C8C C3C C4C C5C 166.8(16)
Ru2 C3C C4C C5C -62.2(11)
C2C C3C C4C C9C 179.1(14)
C8C C3C C4C C9C -10(3)
Ru2 C3C C4C C9C 120.7(15)
C2C C3C C4C Ru2 58.4(10)
C8C C3C C4C Ru2 -131.0(18)
N4A Ru2 C4C C5C -52.3(10)
N2A Ru2 C4C C5C 156.4(8)
N1A Ru2 C4C C5C 45.6(13)
C2C Ru2 C4C C5C 83.3(10)
N3A Ru2 C4C C5C -126.3(9)
C1C Ru2 C4C C5C 39.9(9)
C3C Ru2 C4C C5C 121.8(14)
N4A Ru2 C4C C3C -174.1(9)
N2A Ru2 C4C C3C 34.6(11)
N1A Ru2 C4C C3C -76.2(12)
C2C Ru2 C4C C3C -38.5(9)
N3A Ru2 C4C C3C 111.9(10)
C1C Ru2 C4C C3C -81.9(10)
C5C Ru2 C4C C3C -121.8(14)
N4A Ru2 C4C C9C 67.1(12)
N2A Ru2 C4C C9C -84.3(12)
N1A Ru2 C4C C9C 164.9(9)
C2C Ru2 C4C C9C -157.4(14)
N3A Ru2 C4C C9C -6.9(11)
C1C Ru2 C4C C9C 159.2(13)
C3C Ru2 C4C C9C -118.8(17)
C5C Ru2 C4C C9C 119.4(16)
C3C C4C C5C C1C 0.4(17)
C9C C4C C5C C1C 177.5(13)
Ru2 C4C C5C C1C -60.6(9)
C3C C4C C5C C10C -173.5(14)
C9C C4C C5C C10C 4(2)
Ru2 C4C C5C C10C 125.5(16)
C3C C4C C5C Ru2 61.0(11)
C9C C4C C5C Ru2 -121.9(15)
C2C C1C C5C C4C 3.2(16)
C6C C1C C5C C4C -164.4(13)
Ru2 C1C C5C C4C 63.4(10)
C2C C1C C5C C10C 177.0(14)
C6C C1C C5C C10C 9(2)
Ru2 C1C C5C C10C -122.7(15)
C2C C1C C5C Ru2 -60.2(10)
C6C C1C C5C Ru2 132.2(13)
N4A Ru2 C5C C4C 129.6(10)
N2A Ru2 C5C C4C -42.0(14)
N1A Ru2 C5C C4C -152.8(9)
C2C Ru2 C5C C4C -76.8(10)
N3A Ru2 C5C C4C 56.5(10)
C1C Ru2 C5C C4C -114.7(12)
C3C Ru2 C5C C4C -34.3(9)
N4A Ru2 C5C C1C -115.8(8)
N2A Ru2 C5C C1C 72.7(12)
N1A Ru2 C5C C1C -38.1(9)
C2C Ru2 C5C C1C 37.9(7)
N3A Ru2 C5C C1C 171.1(7)
C3C Ru2 C5C C1C 80.3(8)
C4C Ru2 C5C C1C 114.7(12)
N4A Ru2 C5C C10C 5.6(13)
N2A Ru2 C5C C10C -166.0(11)
N1A Ru2 C5C C10C 83.2(14)
C2C Ru2 C5C C10C 159.2(15)
N3A Ru2 C5C C10C -67.5(14)
C1C Ru2 C5C C10C 121.3(16)
C3C Ru2 C5C C10C -158.3(16)
C4C Ru2 C5C C10C -124.0(18)
